data_2204637
loop_
_publ_author_name
'Shujiang Tu'
'Xiaojing Zhang'
'Jianin Xu'

_publ_section_title
10-Cyclopropyl-9-(4-hydroxy-3-methoxyphenyl)-3,3,6,6-tetramethyl-1,2,3,4,5,6,7,8,9,10-decahydroacridine-1,8-dione
_journal_issue 12
_journal_name_full 'Acta Crystallographica Section E'
_journal_page_first o2328
_journal_page_last o2330
_journal_paper_doi 10.1107/S1600536804028612
_journal_volume 60
_journal_year 2004
_chemical_formula_iupac 'C27 H33 N O4'
_chemical_formula_moiety 'C27 H33 N O4'
_chemical_formula_sum 'C27 H33 N O4'
_chemical_formula_weight 435.54
_chemical_melting_point 547.5(5)
_chemical_name_systematic
;
10-Cyclopropyl-9-(3-methoxy-4-hydroxyphenyl)-3,3,6,6-tetramethyl-
1,2,3,4,5,6,7,8,9,10-decahydroacridine-1,8-dione
;
_space_group_IT_number 14
_symmetry_cell_setting monoclinic
_symmetry_space_group_name_Hall '-P 2yn'
_symmetry_space_group_name_H-M 'P 1 21/n 1'
_atom_sites_solution_hydrogens geom
_atom_sites_solution_primary direct
_atom_sites_solution_secondary difmap
_cell_angle_alpha 90.00
_cell_angle_beta 102.754(2)
_cell_angle_gamma 90.00
_cell_formula_units_Z 4
_cell_length_a 9.6559(11)
_cell_length_b 14.9830(16)
_cell_length_c 16.5393(19)
_cell_measurement_reflns_used 7990
_cell_measurement_temperature 193(2)
_cell_measurement_theta_max 27.5
_cell_measurement_theta_min 3.1
_cell_volume 2333.8(5)
_computing_cell_refinement CrystalClear
_computing_data_collection 'CrystalClear (Rigaku, 1999)'
_computing_data_reduction 'CrystalStructure (Rigaku/MSC, 2000-2003)'
_computing_molecular_graphics 'SHELXTL (Sheldrick, 1997b)'
_computing_publication_material SHELXTL
_computing_structure_refinement 'SHELXL97 (Sheldrick, 1997a)'
_computing_structure_solution 'SHELXS97 (Sheldrick, 1997a)'
_diffrn_ambient_temperature 193(2)
_diffrn_detector_area_resol_mean 7.31
_diffrn_measured_fraction_theta_full 0.996
_diffrn_measured_fraction_theta_max 0.996
_diffrn_measurement_device_type 'Rigaku Mercury'
_diffrn_measurement_method \w
_diffrn_radiation_monochromator graphite
_diffrn_radiation_source 'fine-focus sealed tube'
_diffrn_radiation_type MoK\a
_diffrn_radiation_wavelength 0.71070
_diffrn_reflns_av_R_equivalents 0.0397
_diffrn_reflns_av_sigmaI/netI 0.0356
_diffrn_reflns_limit_h_max 12
_diffrn_reflns_limit_h_min -12
_diffrn_reflns_limit_k_max 19
_diffrn_reflns_limit_k_min -19
_diffrn_reflns_limit_l_max 21
_diffrn_reflns_limit_l_min -21
_diffrn_reflns_number 25647
_diffrn_reflns_theta_full 27.48
_diffrn_reflns_theta_max 27.48
_diffrn_reflns_theta_min 3.05
_diffrn_standards_decay_% 0
_diffrn_standards_interval_count 0
_diffrn_standards_interval_time 0
_diffrn_standards_number 0
_exptl_absorpt_coefficient_mu 0.082
_exptl_absorpt_correction_T_max 0.9845
_exptl_absorpt_correction_T_min 0.9757
_exptl_absorpt_correction_type multi-scan
_exptl_absorpt_process_details '(Jacobson, 1998)'
_exptl_crystal_colour colourless
_exptl_crystal_density_diffrn 1.240
_exptl_crystal_density_method 'not measured'
_exptl_crystal_description Block
_exptl_crystal_F_000 936
_exptl_crystal_size_max 0.30
_exptl_crystal_size_mid 0.22
_exptl_crystal_size_min 0.19
_refine_diff_density_max 0.197
_refine_diff_density_min -0.191
_refine_ls_extinction_coef 0.0030(9)
_refine_ls_extinction_expression Fc^*^=kFc[1+0.001xFc^2^\l^3^/sin(2\q)]^-1/4^
_refine_ls_extinction_method SHELXL97
_refine_ls_goodness_of_fit_ref 1.134
_refine_ls_hydrogen_treatment constr
_refine_ls_matrix_type full
_refine_ls_number_parameters 296
_refine_ls_number_reflns 5340
_refine_ls_number_restraints 0
_refine_ls_restrained_S_all 1.134
_refine_ls_R_factor_all 0.0791
_refine_ls_R_factor_gt 0.0607
_refine_ls_shift/su_max 0.000
_refine_ls_shift/su_mean 0.000
_refine_ls_structure_factor_coef Fsqd
_refine_ls_weighting_details 'calc w = 1/[\s^2^(Fo^2^)+(0.0508P)^2^+0.8174P] where P = (Fo^2^+2Fc^2^)/3'
_refine_ls_weighting_scheme calc
_refine_ls_wR_factor_gt 0.1290
_refine_ls_wR_factor_ref 0.1385
_reflns_number_gt 4297
_reflns_number_total 5340
_reflns_threshold_expression I>2\s(I)
_cod_data_source_file ci6474.cif
_cod_data_source_block I
_cod_depositor_comments
;
The following automatic conversions were performed:

'_chemical_melting_point' value '547-548' was changed to '547.5(5)' -
the average value was taken and precision was estimated.

Automatic conversion script
Id: cif_fix_values 1646 2011-03-28 12:23:43Z adriana 

The following automatic conversions were performed:

'_chemical_melting_point' value '547-548' was changed to '547.5(5)' -
the average value was taken and precision was estimated.

Automatic conversion script
Id: cif_fix_values 1715 2011-07-08 13:25:40Z adriana 
;
_cod_original_sg_symbol_H-M 'P 21/n'
_cod_database_code 2204637
_cod_database_fobs_code 2204637

loop_
_symmetry_equiv_pos_as_xyz
'x, y, z'
'-x+1/2, y+1/2, -z+1/2'
'-x, -y, -z'
'x-1/2, -y-1/2, z-1/2'

loop_
_atom_site_label
_atom_site_fract_x
_atom_site_fract_y
_atom_site_fract_z
_atom_site_U_iso_or_equiv
_atom_site_adp_type
_atom_site_calc_flag
_atom_site_refinement_flags
_atom_site_occupancy
_atom_site_type_symbol
O1 0.15650(14) 0.14317(10) 0.23645(8) 0.0461(4) Uani d . 1 O
O2 0.59822(13) -0.02301(8) 0.34449(8) 0.0351(3) Uani d . 1 O
O3 0.68693(13) 0.40795(8) 0.25304(8) 0.0345(3) Uani d . 1 O
O4 0.77660(14) 0.31393(9) 0.13602(8) 0.0387(3) Uani d . 1 O
H4 0.7931 0.3670 0.1517 0.058 Uiso calc R 1 H
N1 0.47633(15) 0.23136(10) 0.48243(8) 0.0283(3) Uani d . 1 N
C1 0.34628(18) 0.23884(12) 0.42505(10) 0.0285(4) Uani d . 1 C
C2 0.32318(17) 0.19156(12) 0.35390(10) 0.0273(4) Uani d . 1 C
C3 0.44009(17) 0.13782(11) 0.32984(10) 0.0260(4) Uani d . 1 C
H3 0.3963 0.0838 0.2990 0.031 Uiso calc R 1 H
C4 0.54058(16) 0.10698(11) 0.40848(10) 0.0245(4) Uani d . 1 C
C5 0.56092(17) 0.15651(11) 0.47880(10) 0.0252(4) Uani d . 1 C
C6 0.18198(19) 0.19071(13) 0.29842(11) 0.0336(4) Uani d . 1 C
C7 0.0671(2) 0.24760(15) 0.32107(13) 0.0433(5) Uani d . 1 C
H7A 0.0107 0.2101 0.3512 0.052 Uiso calc R 1 H
H7B 0.0026 0.2685 0.2694 0.052 Uiso calc R 1 H
C8 0.1225(2) 0.32850(14) 0.37442(12) 0.0389(5) Uani d . 1 C
C9 0.23291(19) 0.29501(13) 0.44929(11) 0.0359(4) Uani d . 1 C
H9A 0.2779 0.3469 0.4818 0.043 Uiso calc R 1 H
H9B 0.1845 0.2594 0.4853 0.043 Uiso calc R 1 H
C10 0.62018(17) 0.02511(11) 0.40701(10) 0.0265(4) Uani d . 1 C
C11 0.72826(19) -0.00196(12) 0.48312(11) 0.0333(4) Uani d . 1 C
H11A 0.8075 -0.0328 0.4656 0.040 Uiso calc R 1 H
H11B 0.6839 -0.0453 0.5149 0.040 Uiso calc R 1 H
C12 0.78866(18) 0.07542(12) 0.54023(11) 0.0329(4) Uani d . 1 C
C13 0.66422(18) 0.13048(12) 0.55692(11) 0.0308(4) Uani d . 1 C
H13A 0.6139 0.0954 0.5922 0.037 Uiso calc R 1 H
H13B 0.7016 0.1851 0.5878 0.037 Uiso calc R 1 H
C14 0.52220(17) 0.18775(11) 0.27501(10) 0.0261(4) Uani d . 1 C
C15 0.56146(18) 0.27715(11) 0.29037(10) 0.0275(4) Uani d . 1 C
H15 0.5305 0.3087 0.3330 0.033 Uiso calc R 1 H
C16 0.64476(18) 0.32022(11) 0.24437(10) 0.0273(4) Uani d . 1 C
C17 0.69248(18) 0.27440(12) 0.18214(11) 0.0296(4) Uani d . 1 C
C18 0.6523(2) 0.18681(12) 0.16602(11) 0.0359(4) Uani d . 1 C
H18 0.6827 0.1554 0.1231 0.043 Uiso calc R 1 H
C19 0.5675(2) 0.14386(12) 0.21195(11) 0.0334(4) Uani d . 1 C
H19 0.5403 0.0836 0.1998 0.040 Uiso calc R 1 H
C20 0.0006(2) 0.37306(18) 0.40526(16) 0.0581(6) Uani d . 1 C
H20A -0.0399 0.3304 0.4385 0.087 Uiso calc R 1 H
H20B -0.0730 0.3921 0.3576 0.087 Uiso calc R 1 H
H20C 0.0369 0.4251 0.4393 0.087 Uiso calc R 1 H
C21 0.1872(2) 0.39687(15) 0.32442(14) 0.0508(6) Uani d . 1 C
H21A 0.2256 0.4472 0.3602 0.076 Uiso calc R 1 H
H21B 0.1137 0.4184 0.2778 0.076 Uiso calc R 1 H
H21C 0.2637 0.3687 0.3032 0.076 Uiso calc R 1 H
C22 0.8735(2) 0.03962(15) 0.62307(13) 0.0468(5) Uani d . 1 C
H22A 0.8123 0.0016 0.6485 0.070 Uiso calc R 1 H
H22B 0.9082 0.0897 0.6601 0.070 Uiso calc R 1 H
H22C 0.9543 0.0047 0.6137 0.070 Uiso calc R 1 H
C23 0.8845(2) 0.13405(15) 0.49989(14) 0.0448(5) Uani d . 1 C
H23A 0.9646 0.0985 0.4903 0.067 Uiso calc R 1 H
H23B 0.9203 0.1842 0.5367 0.067 Uiso calc R 1 H
H23C 0.8300 0.1570 0.4469 0.067 Uiso calc R 1 H
C24 0.5233(2) 0.29601(13) 0.54805(12) 0.0365(4) Uani d . 1 C
H24 0.5004 0.2825 0.6029 0.044 Uiso calc R 1 H
C25 0.6618(2) 0.34271(14) 0.55011(14) 0.0464(5) Uani d . 1 C
H25A 0.7231 0.3563 0.6050 0.056 Uiso calc R 1 H
H25B 0.7134 0.3276 0.5064 0.056 Uiso calc R 1 H
C26 0.5263(3) 0.39222(14) 0.52504(15) 0.0505(6) Uani d . 1 C
H26A 0.4938 0.4081 0.4658 0.061 Uiso calc R 1 H
H26B 0.5035 0.4368 0.5643 0.061 Uiso calc R 1 H
C27 0.6359(2) 0.46145(13) 0.31122(13) 0.0404(5) Uani d . 1 C
H27A 0.5319 0.4593 0.2989 0.061 Uiso calc R 1 H
H27B 0.6671 0.5233 0.3075 0.061 Uiso calc R 1 H
H27C 0.6735 0.4387 0.3673 0.061 Uiso calc R 1 H

loop_
_atom_site_aniso_label
_atom_site_aniso_U_11
_atom_site_aniso_U_22
_atom_site_aniso_U_33
_atom_site_aniso_U_12
_atom_site_aniso_U_13
_atom_site_aniso_U_23
O1 0.0412(8) 0.0594(10) 0.0326(8) 0.0026(7) -0.0026(6) -0.0031(7)
O2 0.0417(7) 0.0316(7) 0.0325(7) 0.0054(6) 0.0096(6) -0.0029(5)
O3 0.0416(7) 0.0272(7) 0.0382(7) -0.0055(5) 0.0162(6) -0.0052(5)
O4 0.0536(8) 0.0313(7) 0.0385(7) -0.0042(6) 0.0256(6) 0.0004(6)
N1 0.0327(8) 0.0283(8) 0.0230(7) 0.0043(6) 0.0041(6) -0.0023(6)
C1 0.0296(9) 0.0299(9) 0.0276(9) 0.0051(7) 0.0098(7) 0.0064(7)
C2 0.0280(9) 0.0293(9) 0.0252(8) 0.0019(7) 0.0070(7) 0.0050(7)
C3 0.0286(9) 0.0271(9) 0.0222(8) -0.0009(7) 0.0057(7) 0.0005(7)
C4 0.0231(8) 0.0261(8) 0.0246(8) -0.0001(7) 0.0062(7) 0.0019(7)
C5 0.0256(8) 0.0264(9) 0.0244(8) -0.0005(7) 0.0069(7) 0.0032(7)
C6 0.0324(10) 0.0396(10) 0.0284(9) 0.0020(8) 0.0054(7) 0.0090(8)
C7 0.0281(10) 0.0545(13) 0.0463(12) 0.0078(9) 0.0064(9) 0.0054(10)
C8 0.0333(10) 0.0450(11) 0.0388(11) 0.0142(9) 0.0091(8) 0.0077(9)
C9 0.0355(10) 0.0411(11) 0.0333(10) 0.0098(8) 0.0124(8) 0.0034(8)
C10 0.0268(9) 0.0256(8) 0.0291(9) -0.0030(7) 0.0108(7) 0.0011(7)
C11 0.0316(9) 0.0303(9) 0.0364(10) 0.0052(7) 0.0044(8) 0.0037(8)
C12 0.0276(9) 0.0346(10) 0.0342(10) -0.0004(7) 0.0017(7) 0.0052(8)
C13 0.0301(9) 0.0342(10) 0.0263(9) -0.0015(7) 0.0022(7) 0.0008(7)
C14 0.0274(8) 0.0288(9) 0.0214(8) 0.0031(7) 0.0037(6) 0.0020(7)
C15 0.0308(9) 0.0281(9) 0.0249(8) 0.0020(7) 0.0087(7) -0.0024(7)
C16 0.0283(9) 0.0257(9) 0.0269(8) -0.0002(7) 0.0040(7) 0.0002(7)
C17 0.0328(9) 0.0307(9) 0.0269(9) 0.0011(7) 0.0097(7) 0.0038(7)
C18 0.0526(12) 0.0299(10) 0.0305(9) 0.0017(8) 0.0207(9) -0.0024(8)
C19 0.0483(11) 0.0252(9) 0.0294(9) -0.0015(8) 0.0142(8) -0.0005(7)
C20 0.0424(12) 0.0674(16) 0.0669(16) 0.0235(12) 0.0169(11) 0.0052(13)
C21 0.0511(13) 0.0477(13) 0.0530(13) 0.0159(10) 0.0104(11) 0.0187(10)
C22 0.0413(12) 0.0480(13) 0.0430(12) 0.0050(9) -0.0080(9) 0.0050(10)
C23 0.0299(10) 0.0485(13) 0.0557(13) -0.0044(9) 0.0088(9) 0.0036(10)
C24 0.0459(11) 0.0346(10) 0.0296(9) 0.0002(9) 0.0098(8) -0.0042(8)
C25 0.0538(13) 0.0432(12) 0.0431(12) -0.0101(10) 0.0126(10) -0.0086(9)
C26 0.0715(15) 0.0332(11) 0.0483(13) 0.0013(10) 0.0161(11) -0.0047(9)
C27 0.0477(12) 0.0329(10) 0.0424(11) -0.0060(9) 0.0141(9) -0.0111(8)

loop_
_atom_type_symbol
_atom_type_description
_atom_type_scat_dispersion_real
_atom_type_scat_dispersion_imag
_atom_type_scat_source
C C 0.0033 0.0016 'International Tables Vol C Tables 4.2.6.8 and 6.1.1.4'
H H 0.0000 0.0000 'International Tables Vol C Tables 4.2.6.8 and 6.1.1.4'
N N 0.0061 0.0033 'International Tables Vol C Tables 4.2.6.8 and 6.1.1.4'
O O 0.0106 0.0060 'International Tables Vol C Tables 4.2.6.8 and 6.1.1.4'

loop_
_geom_angle_atom_site_label_1
_geom_angle_atom_site_label_2
_geom_angle_atom_site_label_3
_geom_angle
_geom_angle_publ_flag
C16 O3 C27 118.10(14) yes
C17 O4 H4 109.5 no
C5 N1 C1 118.70(14) ?
C5 N1 C24 118.64(14) yes
C1 N1 C24 122.59(15) yes
C2 C1 N1 119.97(15) ?
C2 C1 C9 122.44(16) yes
N1 C1 C9 117.42(15) yes
C1 C2 C6 120.16(16) ?
C1 C2 C3 121.38(15) ?
C6 C2 C3 118.46(15) ?
C2 C3 C4 108.13(13) yes
C2 C3 C14 114.34(14) yes
C4 C3 C14 109.99(13) yes
C2 C3 H3 108.1 no
C4 C3 H3 108.1 no
C14 C3 H3 108.1 no
C5 C4 C10 119.99(15) ?
C5 C4 C3 120.92(15) ?
C10 C4 C3 119.04(14) ?
C4 C5 N1 120.05(15) ?
C4 C5 C13 122.64(15) yes
N1 C5 C13 117.14(14) yes
O1 C6 C2 121.00(17) ?
O1 C6 C7 120.77(17) ?
C2 C6 C7 118.20(17) ?
C6 C7 C8 114.11(16) yes
C6 C7 H7A 108.7 no
C8 C7 H7A 108.7 no
C6 C7 H7B 108.7 no
C8 C7 H7B 108.7 no
H7A C7 H7B 107.6 no
C7 C8 C9 107.50(16) yes
C7 C8 C21 110.59(17) yes
C9 C8 C21 111.21(17) yes
C7 C8 C20 109.92(18) yes
C9 C8 C20 108.80(17) yes
C21 C8 C20 108.79(18) yes
C1 C9 C8 112.71(15) yes
C1 C9 H9A 109.0 no
C8 C9 H9A 109.0 no
C1 C9 H9B 109.0 no
C8 C9 H9B 109.0 no
H9A C9 H9B 107.8 no
O2 C10 C4 120.80(16) ?
O2 C10 C11 120.06(16) ?
C4 C10 C11 119.13(15) ?
C10 C11 C12 114.38(15) ?
C10 C11 H11A 108.7 no
C12 C11 H11A 108.7 no
C10 C11 H11B 108.7 no
C12 C11 H11B 108.7 no
H11A C11 H11B 107.6 no
C11 C12 C22 110.10(16) yes
C11 C12 C23 110.54(16) yes
C22 C12 C23 109.61(16) yes
C11 C12 C13 108.22(14) yes
C22 C12 C13 108.27(16) yes
C23 C12 C13 110.06(16) yes
C5 C13 C12 112.58(14) yes
C5 C13 H13A 109.1 no
C12 C13 H13A 109.1 no
C5 C13 H13B 109.1 no
C12 C13 H13B 109.1 no
H13A C13 H13B 107.8 no
C19 C14 C15 118.28(16) no
C19 C14 C3 120.49(15) ?
C15 C14 C3 121.11(15) ?
C16 C15 C14 120.91(15) no
C16 C15 H15 119.5 no
C14 C15 H15 119.5 no
O3 C16 C15 125.72(15) yes
O3 C16 C17 114.12(15) yes
C15 C16 C17 120.16(16) no
O4 C17 C18 118.82(16) yes
O4 C17 C16 122.12(16) yes
C18 C17 C16 119.06(16) no
C17 C18 C19 120.64(16) no
C17 C18 H18 119.7 no
C19 C18 H18 119.7 no
C14 C19 C18 120.93(17) no
C14 C19 H19 119.5 no
C18 C19 H19 119.5 no
C8 C20 H20A 109.5 no
C8 C20 H20B 109.5 no
H20A C20 H20B 109.5 no
C8 C20 H20C 109.5 no
H20A C20 H20C 109.5 no
H20B C20 H20C 109.5 no
C8 C21 H21A 109.5 no
C8 C21 H21B 109.5 no
H21A C21 H21B 109.5 no
C8 C21 H21C 109.5 no
H21A C21 H21C 109.5 no
H21B C21 H21C 109.5 no
C12 C22 H22A 109.5 no
C12 C22 H22B 109.5 no
H22A C22 H22B 109.5 no
C12 C22 H22C 109.5 no
H22A C22 H22C 109.5 no
H22B C22 H22C 109.5 no
C12 C23 H23A 109.5 no
C12 C23 H23B 109.5 no
H23A C23 H23B 109.5 no
C12 C23 H23C 109.5 no
H23A C23 H23C 109.5 no
H23B C23 H23C 109.5 no
N1 C24 C26 118.32(17) yes
N1 C24 C25 117.21(16) yes
C26 C24 C25 59.28(15) yes
N1 C24 H24 116.6 no
C26 C24 H24 116.6 no
C25 C24 H24 116.6 no
C26 C25 C24 60.02(14) no
C26 C25 H25A 117.8 no
C24 C25 H25A 117.8 no
C26 C25 H25B 117.8 no
C24 C25 H25B 117.8 no
H25A C25 H25B 114.9 no
C25 C26 C24 60.70(14) no
C25 C26 H26A 117.7 no
C24 C26 H26A 117.7 no
C25 C26 H26B 117.7 no
C24 C26 H26B 117.7 no
H26A C26 H26B 114.8 no
O3 C27 H27A 109.5 no
O3 C27 H27B 109.5 no
H27A C27 H27B 109.5 no
O3 C27 H27C 109.5 no
H27A C27 H27C 109.5 no
H27B C27 H27C 109.5 no

loop_
_geom_bond_atom_site_label_1
_geom_bond_atom_site_label_2
_geom_bond_distance
_geom_bond_publ_flag
O1 C6 1.228(2) yes
O2 C10 1.240(2) yes
O3 C16 1.374(2) yes
O3 C27 1.421(2) yes
O4 C17 1.366(2) yes
O4 H4 0.84 no
N1 C5 1.396(2) yes
N1 C1 1.401(2) yes
N1 C24 1.451(2) yes
C1 C2 1.349(2) yes
C1 C9 1.504(2) ?
C2 C6 1.466(2) ?
C2 C3 1.510(2) ?
C3 C4 1.513(2) ?
C3 C14 1.526(2) ?
C3 H3 1.00 no
C4 C5 1.357(2) yes
C4 C10 1.451(2) ?
C5 C13 1.499(2) ?
C6 C7 1.511(3) ?
C7 C8 1.525(3) ?
C7 H7A 0.99 no
C7 H7B 0.99 no
C8 C9 1.529(3) ?
C8 C21 1.534(3) ?
C8 C20 1.535(3) ?
C9 H9A 0.99 no
C9 H9B 0.99 no
C10 C11 1.503(2) ?
C11 C12 1.528(3) ?
C11 H11A 0.99 no
C11 H11B 0.99 no
C12 C22 1.530(3) ?
C12 C23 1.532(3) ?
C12 C13 1.532(2) ?
C13 H13A 0.99 no
C13 H13B 0.99 no
C14 C19 1.383(2) no
C14 C15 1.400(2) no
C15 C16 1.383(2) no
C15 H15 0.95 no
C16 C17 1.397(2) no
C17 C18 1.378(3) no
C18 C19 1.391(2) no
C18 H18 0.95 no
C19 H19 0.95 no
C20 H20A 0.98 no
C20 H20B 0.98 no
C20 H20C 0.98 no
C21 H21A 0.98 no
C21 H21B 0.98 no
C21 H21C 0.98 no
C22 H22A 0.98 no
C22 H22B 0.98 no
C22 H22C 0.98 no
C23 H23A 0.98 no
C23 H23B 0.98 no
C23 H23C 0.98 no
C24 C26 1.493(3) no
C24 C25 1.503(3) no
C24 H24 1.00 no
C25 C26 1.481(3) no
C25 H25A 0.99 no
C25 H25B 0.99 no
C26 H26A 0.99 no
C26 H26B 0.99 no
C27 H27A 0.98 no
C27 H27B 0.98 no
C27 H27C 0.98 no

loop_
_geom_hbond_atom_site_label_D
_geom_hbond_atom_site_label_H
_geom_hbond_atom_site_label_A
_geom_hbond_site_symmetry_A
_geom_hbond_distance_DH
_geom_hbond_distance_HA
_geom_hbond_distance_DA
_geom_hbond_angle_DHA
O4 H4 O2 2_655 0.84 1.95 2.713(2) 151
O4 H4 O3 . 0.84 2.24 2.687(2) 114

loop_
_geom_torsion_atom_site_label_1
_geom_torsion_atom_site_label_2
_geom_torsion_atom_site_label_3
_geom_torsion_atom_site_label_4
_geom_torsion
_geom_torsion_publ_flag
C5 N1 C1 C2 -20.1(2) ?
C24 N1 C1 C2 163.05(16) ?
C5 N1 C1 C9 155.23(16) ?
C24 N1 C1 C9 -21.6(2) ?
N1 C1 C2 C6 172.62(15) ?
C9 C1 C2 C6 -2.5(3) ?
N1 C1 C2 C3 -6.7(2) ?
C9 C1 C2 C3 178.18(16) ?
C1 C2 C3 C4 30.0(2) ?
C6 C2 C3 C4 -149.31(15) ?
C1 C2 C3 C14 -92.86(19) ?
C6 C2 C3 C14 87.81(19) ?
C2 C3 C4 C5 -30.5(2) ?
C14 C3 C4 C5 94.97(18) ?
C2 C3 C4 C10 152.07(14) ?
C14 C3 C4 C10 -82.44(18) ?
C10 C4 C5 N1 -174.80(14) ?
C3 C4 C5 N1 7.8(2) ?
C10 C4 C5 C13 0.2(2) ?
C3 C4 C5 C13 -177.21(14) ?
C1 N1 C5 C4 19.5(2) ?
C24 N1 C5 C4 -163.56(16) ?
C1 N1 C5 C13 -155.74(15) ?
C24 N1 C5 C13 21.2(2) ?
C1 C2 C6 O1 -174.83(17) ?
C3 C2 C6 O1 4.5(3) ?
C1 C2 C6 C7 3.1(3) ?
C3 C2 C6 C7 -177.53(16) ?
O1 C6 C7 C8 -155.78(18) ?
C2 C6 C7 C8 26.2(2) ?
C6 C7 C8 C9 -52.8(2) ?
C6 C7 C8 C21 68.8(2) ?
C6 C7 C8 C20 -171.09(17) ?
C2 C1 C9 C8 -27.2(3) ?
N1 C1 C9 C8 157.59(16) ?
C7 C8 C9 C1 52.8(2) ?
C21 C8 C9 C1 -68.4(2) ?
C20 C8 C9 C1 171.79(18) ?
C5 C4 C10 O2 176.68(16) ?
C3 C4 C10 O2 -5.9(2) ?
C5 C4 C10 C11 -2.1(2) ?
C3 C4 C10 C11 175.32(14) ?
O2 C10 C11 C12 156.32(16) ?
C4 C10 C11 C12 -24.9(2) ?
C10 C11 C12 C22 168.61(16) ?
C10 C11 C12 C23 -70.1(2) ?
C10 C11 C12 C13 50.5(2) ?
C4 C5 C13 C12 28.2(2) ?
N1 C5 C13 C12 -156.67(15) ?
C11 C12 C13 C5 -51.50(19) ?
C22 C12 C13 C5 -170.81(15) ?
C23 C12 C13 C5 69.4(2) ?
C2 C3 C14 C19 -142.45(17) no
C4 C3 C14 C19 95.69(19) no
C2 C3 C14 C15 41.7(2) yes
C4 C3 C14 C15 -80.20(19) no
C19 C14 C15 C16 -0.8(3) no
C3 C14 C15 C16 175.21(15) no
C27 O3 C16 C15 -3.3(3) yes
C27 O3 C16 C17 176.04(16) no
C14 C15 C16 O3 178.59(16) no
C14 C15 C16 C17 -0.7(3) no
O3 C16 C17 O4 1.6(2) no
C15 C16 C17 O4 -179.05(16) no
O3 C16 C17 C18 -177.71(16) no
C15 C16 C17 C18 1.7(3) no
O4 C17 C18 C19 179.55(17) no
C16 C17 C18 C19 -1.2(3) no
C15 C14 C19 C18 1.3(3) no
C3 C14 C19 C18 -174.70(17) no
C17 C18 C19 C14 -0.3(3) no
C5 N1 C24 C26 129.63(18) no
C1 N1 C24 C26 -53.6(2) no
C5 N1 C24 C25 61.7(2) no
C1 N1 C24 C25 -121.51(19) no
N1 C24 C25 C26 108.4(2) no
N1 C24 C26 C25 -106.5(2) no

loop_
_cod_related_entry_id
_cod_related_entry_database
_cod_related_entry_code
1 ChemSpider 9836781
